data_7034172
loop_
_publ_author_name
'Sukhikh, Taisiya S.'
'Bashirov, Denis A.'
'Kuratieva, Natalia V.'
'Smolentsev, Anton I.'
'Bogomyakov, Artem S.'
'Burilov, Vladimir A.'
'Mustafina, Asia R.'
'Zibarev, Andrey V.'
'Konchenko, Sergey N.'

_publ_section_title
;
 New NIR-emissive tetranuclear Er(iii) complexes with
 4-hydroxo-2,1,3-benzothiadiazolate and dibenzoylmethanide ligands:
 synthesis and characterization.
;
_journal_issue 12
_journal_name_full 'Dalton transactions (Cambridge, England : 2003)'
_journal_page_first 5727
_journal_page_last 5734
_journal_paper_doi 10.1039/c4dt03878a
_journal_volume 44
_journal_year 2015
_chemical_formula_moiety 'C114 H80 Er4 N8 O18 S4, 7(C7 H8)'
_chemical_formula_sum 'C163 H136 Er4 N8 O18 S4'
_chemical_formula_weight 3292.08
_chemical_name_systematic
; 
 ? 
;
_space_group_IT_number 2
_symmetry_cell_setting triclinic
_symmetry_space_group_name_Hall '-P 1'
_symmetry_space_group_name_H-M 'P -1'
_atom_sites_solution_hydrogens geom
_atom_sites_solution_primary direct
_atom_sites_solution_secondary difmap
_audit_creation_method SHELXL-97
_audit_update_record
;
2015-01-27 deposited with the CCDC.
2015-02-09 downloaded from the CCDC.
;
_cell_angle_alpha 87.7790(10)
_cell_angle_beta 89.7760(10)
_cell_angle_gamma 82.3760(10)
_cell_formula_units_Z 1
_cell_length_a 14.1646(4)
_cell_length_b 15.2641(4)
_cell_length_c 16.4794(5)
_cell_measurement_reflns_used 9089
_cell_measurement_temperature 150(2)
_cell_measurement_theta_max 30.58
_cell_measurement_theta_min 2.19
_cell_volume 3528.86(17)
_computing_cell_refinement 'SAINT (Bruker, 2004)'
_computing_data_collection 'APEX2 (Bruker, 2004)'
_computing_data_reduction 'SAINT (Bruker, 2004)'
_computing_molecular_graphics 'SHELXTL (Bruker, 2004)'
_computing_publication_material 'SHELXTL (Bruker, 2004)'
_computing_structure_refinement 'SHELXTL (Bruker, 2004)'
_computing_structure_solution 'SHELXTL (Bruker, 2004)'
_diffrn_ambient_temperature 150(2)
_diffrn_detector_area_resol_mean 25
_diffrn_measured_fraction_theta_full 0.998
_diffrn_measured_fraction_theta_max 0.997
_diffrn_measurement_device_type 'Bruker Nonius X8Apex CCD area-detector'
_diffrn_measurement_method '\f and \w scans'
_diffrn_radiation_monochromator graphite
_diffrn_radiation_source 'fine-focus sealed tube'
_diffrn_radiation_type MoK\a
_diffrn_radiation_wavelength 0.71073
_diffrn_reflns_av_R_equivalents 0.0177
_diffrn_reflns_av_sigmaI/netI 0.0293
_diffrn_reflns_limit_h_max 18
_diffrn_reflns_limit_h_min -18
_diffrn_reflns_limit_k_max 15
_diffrn_reflns_limit_k_min -19
_diffrn_reflns_limit_l_max 21
_diffrn_reflns_limit_l_min -21
_diffrn_reflns_number 33663
_diffrn_reflns_theta_full 25.25
_diffrn_reflns_theta_max 27.48
_diffrn_reflns_theta_min 1.79
_exptl_absorpt_coefficient_mu 2.483
_exptl_absorpt_correction_T_max 0.7893
_exptl_absorpt_correction_T_min 0.6635
_exptl_absorpt_correction_type multi-scan
_exptl_absorpt_process_details 'SADABS (Bruker, 2004)'
_exptl_crystal_colour orange
_exptl_crystal_density_diffrn 1.549
_exptl_crystal_density_method 'not measured'
_exptl_crystal_description prism
_exptl_crystal_F_000 1650
_exptl_crystal_size_max 0.18
_exptl_crystal_size_mid 0.12
_exptl_crystal_size_min 0.10
_platon_squeeze_details
;
Some of the solvent toluene molecules appeared to be highly disordered and it 
was difficult to model their positions reliably. Therefore, the structure 
was treated via PLATON/SQUEEZE (van der Sluis & Spek, 1990; Spek, 2003) 
procedure to remove the contribution of the electron density in the solvent 
regions from the intensity data. The total potential solvent accessible void 
volume was estimated to be 456 Ang**3 and the electron count per unit cell 
was 91, which were assigned to 2 toluene molecules per formula unit.
;
_refine_diff_density_max 1.815
_refine_diff_density_min -0.822
_refine_diff_density_rms 0.104
_refine_ls_extinction_method none
_refine_ls_goodness_of_fit_ref 1.053
_refine_ls_hydrogen_treatment mixed
_refine_ls_matrix_type full
_refine_ls_number_parameters 838
_refine_ls_number_reflns 16173
_refine_ls_number_restraints 15
_refine_ls_restrained_S_all 1.056
_refine_ls_R_factor_all 0.0377
_refine_ls_R_factor_gt 0.0274
_refine_ls_shift/su_max 0.001
_refine_ls_shift/su_mean 0.000
_refine_ls_structure_factor_coef Fsqd
_refine_ls_weighting_details 'calc w=1/[\s^2^(Fo^2^)+(0.0339P)^2^+3.4217P] where P=(Fo^2^+2Fc^2^)/3'
_refine_ls_weighting_scheme calc
_refine_ls_wR_factor_gt 0.0657
_refine_ls_wR_factor_ref 0.0693
_reflns_number_gt 13394
_reflns_number_total 16173
_reflns_threshold_expression >2sigma(I)
_cod_data_source_file c4dt03878a2.cif
_cod_data_source_block 1
_cod_depositor_comments
;
The following automatic conversions were performed:

'_symmetry_cell_setting' value 'Triclinic' changed to 'triclinic'
according to
/usr/data/users/saulius/crontab/automatic-downloads/rss-feeds/RSC/lib/dictionaries/cif_core.dic
dictionary named 'cif_core.dic' version 2.4.2 from 2011-04-26.

Automatic conversion script
Id: cif_fix_values 3008 2015-01-20 13:52:24Z robertas 

 Adding full bibliography for 7034171--7034173.cif.
;
_cod_database_code 7034172

loop_
_symmetry_equiv_pos_as_xyz
'x, y, z'
'-x, -y, -z'

loop_
_atom_site_label
_atom_site_type_symbol
_atom_site_fract_x
_atom_site_fract_y
_atom_site_fract_z
_atom_site_U_iso_or_equiv
_atom_site_adp_type
_atom_site_occupancy
_atom_site_symmetry_multiplicity
_atom_site_calc_flag
_atom_site_refinement_flags
_atom_site_disorder_assembly
_atom_site_disorder_group
Er1 Er 0.157664(8) 0.126867(8) 0.481966(8) 0.01527(4) Uani 1 1 d D . .
Er2 Er -0.006965(8) -0.018519(8) 0.386572(7) 0.01487(4) Uani 1 1 d D . .
S1 S 0.41017(6) 0.02284(6) 0.41181(6) 0.03032(19) Uani 1 1 d . . .
S2 S 0.36031(6) 0.23301(6) 0.58936(6) 0.0336(2) Uani 1 1 d . . .
O1 O 0.16148(14) -0.00787(13) 0.55759(13) 0.0192(4) Uani 1 1 d . . .
O2 O 0.08156(14) 0.14837(13) 0.61011(12) 0.0192(4) Uani 1 1 d . . .
O6 O 0.00683(13) 0.08669(12) 0.48153(12) 0.0158(4) Uani 1 1 d D . .
O31 O 0.25439(14) 0.20564(13) 0.40384(13) 0.0215(4) Uani 1 1 d . . .
O32 O 0.07004(14) 0.25686(13) 0.45266(14) 0.0238(5) Uani 1 1 d . . .
O41 O 0.13301(14) 0.05137(13) 0.36407(12) 0.0193(4) Uani 1 1 d . . .
O42 O 0.12647(14) -0.12780(14) 0.38641(13) 0.0228(5) Uani 1 1 d . . .
O51 O -0.06823(15) 0.10521(13) 0.31085(12) 0.0210(4) Uani 1 1 d . . .
O52 O 0.00448(15) -0.05534(14) 0.25395(12) 0.0220(4) Uani 1 1 d . . .
N11 N 0.31251(17) 0.02849(16) 0.46506(16) 0.0211(5) Uani 1 1 d . . .
N12 N 0.4515(2) -0.07940(19) 0.4299(2) 0.0341(7) Uani 1 1 d . . .
N21 N 0.25949(17) 0.19382(16) 0.58260(16) 0.0211(5) Uani 1 1 d . . .
N22 N 0.3431(2) 0.2866(2) 0.6717(2) 0.0353(7) Uani 1 1 d . . .
C11 C 0.3096(2) -0.0526(2) 0.49831(19) 0.0200(6) Uani 1 1 d . . .
C12 C 0.3895(2) -0.1154(2) 0.4788(2) 0.0274(7) Uani 1 1 d . . .
C13 C 0.3927(2) -0.2040(2) 0.5097(2) 0.0329(8) Uani 1 1 d . . .
H13 H 0.4450 -0.2478 0.4991 0.040 Uiso 1 1 calc R . .
C14 C 0.3170(2) -0.2231(2) 0.5553(2) 0.0308(7) Uani 1 1 d . . .
H14 H 0.3179 -0.2822 0.5759 0.037 Uiso 1 1 calc R . .
C15 C 0.2367(2) -0.1606(2) 0.57424(19) 0.0233(6) Uani 1 1 d . . .
H15 H 0.1865 -0.1788 0.6065 0.028 Uiso 1 1 calc R . .
C16 C 0.2315(2) -0.07406(19) 0.54605(18) 0.0188(6) Uani 1 1 d . . .
C21 C 0.2078(2) 0.22239(19) 0.64783(18) 0.0195(6) Uani 1 1 d . . .
C22 C 0.2546(2) 0.2759(2) 0.6993(2) 0.0259(7) Uani 1 1 d . . .
C23 C 0.2068(3) 0.3097(2) 0.7691(2) 0.0339(8) Uani 1 1 d . . .
H23 H 0.2357 0.3455 0.8051 0.041 Uiso 1 1 calc R . .
C24 C 0.1176(3) 0.2887(2) 0.7825(2) 0.0334(8) Uani 1 1 d . . .
H24 H 0.0846 0.3109 0.8293 0.040 Uiso 1 1 calc R . .
C25 C 0.0703(2) 0.2355(2) 0.73065(19) 0.0249(7) Uani 1 1 d . . .
H25 H 0.0073 0.2244 0.7430 0.030 Uiso 1 1 calc R . .
C26 C 0.1153(2) 0.20003(19) 0.66293(18) 0.0189(6) Uani 1 1 d . . .
C31 C 0.2459(2) 0.28318(19) 0.37098(18) 0.0187(6) Uani 1 1 d . . .
C32 C 0.0816(2) 0.33058(19) 0.41825(18) 0.0195(6) Uani 1 1 d . . .
C33 C 0.1653(2) 0.3466(2) 0.3787(2) 0.0248(7) Uani 1 1 d . . .
H33 H 0.1680 0.4042 0.3555 0.030 Uiso 1 1 calc R . .
C41 C 0.1892(2) 0.0265(2) 0.30292(18) 0.0218(6) Uani 1 1 d . . .
C42 C 0.1975(2) -0.1334(2) 0.34044(19) 0.0237(6) Uani 1 1 d . . .
C43 C 0.2252(2) -0.0612(2) 0.2923(2) 0.0268(7) Uani 1 1 d . . .
H43 H 0.2709 -0.0741 0.2506 0.032 Uiso 1 1 calc R . .
C51 C -0.0929(2) 0.1227(2) 0.23728(18) 0.0202(6) Uani 1 1 d . . .
C52 C -0.0298(2) -0.0225(2) 0.18663(18) 0.0215(6) Uani 1 1 d . . .
C53 C -0.0779(2) 0.0629(2) 0.17513(19) 0.0260(7) Uani 1 1 d . . .
H53 H -0.1016 0.0812 0.1225 0.031 Uiso 1 1 calc R . .
C61 C 0.1479(4) 0.4639(3) 0.0471(3) 0.0652(14) Uani 1 1 d . . .
C62 C 0.2093(4) 0.5216(4) 0.0720(3) 0.0732(16) Uani 1 1 d . . .
H62 H 0.2655 0.5273 0.0418 0.088 Uiso 1 1 calc R . .
C63 C 0.1898(4) 0.5704(3) 0.1398(3) 0.0641(13) Uani 1 1 d . . .
H63 H 0.2319 0.6103 0.1556 0.077 Uiso 1 1 calc R . .
C64 C 0.1099(4) 0.5618(3) 0.1846(3) 0.0551(11) Uani 1 1 d . . .
H64 H 0.0974 0.5953 0.2318 0.066 Uiso 1 1 calc R . .
C65 C 0.0481(4) 0.5060(3) 0.1625(3) 0.0607(12) Uani 1 1 d . . .
H65 H -0.0073 0.5005 0.1939 0.073 Uiso 1 1 calc R . .
C66 C 0.0669(4) 0.4569(3) 0.0935(3) 0.0678(14) Uani 1 1 d . . .
H66 H 0.0237 0.4180 0.0779 0.081 Uiso 1 1 calc R . .
C67 C 0.1688(6) 0.4111(5) -0.0278(4) 0.113(3) Uani 1 1 d . . .
H67A H 0.1331 0.4413 -0.0739 0.169 Uiso 1 1 calc R . .
H67B H 0.1497 0.3521 -0.0186 0.169 Uiso 1 1 calc R . .
H67C H 0.2371 0.4055 -0.0395 0.169 Uiso 1 1 calc R . .
C71 C 0.3641(4) 0.0840(4) 0.8444(4) 0.0801(17) Uani 1 1 d . . .
C72 C 0.2863(3) 0.0731(3) 0.8024(3) 0.0521(11) Uani 1 1 d D . .
H72 H 0.2263 0.1049 0.8154 0.063 Uiso 1 1 calc R . .
C73 C 0.2947(3) 0.0122(3) 0.7368(3) 0.0588(13) Uani 1 1 d D . .
H73 H 0.2402 0.0076 0.7046 0.071 Uiso 1 1 calc R . .
C74 C 0.3753(4) -0.0372(4) 0.7204(3) 0.0762(17) Uani 1 1 d D . .
H74 H 0.3790 -0.0762 0.6767 0.091 Uiso 1 1 calc R . .
C75 C 0.4561(4) -0.0314(5) 0.7685(4) 0.097(2) Uani 1 1 d D . .
H75 H 0.5129 -0.0715 0.7635 0.116 Uiso 1 1 calc R . .
C76 C 0.4486(4) 0.0359(6) 0.8238(5) 0.139(4) Uani 1 1 d D . .
H76 H 0.5052 0.0492 0.8484 0.166 Uiso 1 1 calc R . .
C77 C 0.3596(6) 0.1512(5) 0.9071(4) 0.122(3) Uani 1 1 d U . .
H77A H 0.3875 0.2028 0.8857 0.183 Uiso 1 1 calc R . .
H77B H 0.3952 0.1260 0.9552 0.183 Uiso 1 1 calc R . .
H77C H 0.2930 0.1694 0.9219 0.183 Uiso 1 1 calc R . .
C81 C 0.4412(3) 0.5082(3) 0.5694(3) 0.0557(12) Uani 1 1 d D . .
C82 C 0.4298(3) 0.4483(3) 0.5105(4) 0.0627(14) Uani 1 1 d D A .
H82 H 0.3809 0.4116 0.5172 0.075 Uiso 1 1 calc R . .
C83 C 0.4874(3) 0.4398(3) 0.4417(3) 0.0596(13) Uani 1 1 d . . .
H83 H 0.4773 0.3980 0.4025 0.072 Uiso 1 1 calc R A .
C84 C 0.3845(6) 0.5164(6) 0.6540(5) 0.045(2) Uani 0.50 1 d PD A 2
H84A H 0.4297 0.5193 0.6985 0.068 Uiso 0.50 1 calc PR A 2
H84B H 0.3510 0.4647 0.6632 0.068 Uiso 0.50 1 calc PR A 2
H84C H 0.3383 0.5702 0.6520 0.068 Uiso 0.50 1 calc PR A 2
C311 C 0.3288(2) 0.3061(2) 0.3213(2) 0.0236(6) Uani 1 1 d . . .
C312 C 0.3209(2) 0.3777(2) 0.2648(2) 0.0308(7) Uani 1 1 d . . .
H312 H 0.2617 0.4144 0.2578 0.037 Uiso 1 1 calc R . .
C313 C 0.3996(3) 0.3951(3) 0.2191(2) 0.0409(9) Uani 1 1 d . . .
H313 H 0.3936 0.4436 0.1807 0.049 Uiso 1 1 calc R . .
C314 C 0.4868(3) 0.3422(3) 0.2290(3) 0.0469(11) Uani 1 1 d . . .
H314 H 0.5404 0.3544 0.1979 0.056 Uiso 1 1 calc R . .
C315 C 0.4946(3) 0.2720(3) 0.2845(3) 0.0468(10) Uani 1 1 d . . .
H315 H 0.5540 0.2357 0.2918 0.056 Uiso 1 1 calc R . .
C316 C 0.4168(2) 0.2536(2) 0.3295(2) 0.0331(8) Uani 1 1 d . . .
H316 H 0.4234 0.2043 0.3669 0.040 Uiso 1 1 calc R . .
C321 C -0.0023(2) 0.4019(2) 0.42058(18) 0.0209(6) Uani 1 1 d . . .
C322 C 0.0014(2) 0.4884(2) 0.3912(2) 0.0257(7) Uani 1 1 d . . .
H322 H 0.0587 0.5038 0.3681 0.031 Uiso 1 1 calc R . .
C323 C -0.0777(2) 0.5520(2) 0.3956(2) 0.0303(7) Uani 1 1 d . . .
H323 H -0.0743 0.6107 0.3755 0.036 Uiso 1 1 calc R . .
C324 C -0.1615(2) 0.5303(2) 0.4290(2) 0.0336(8) Uani 1 1 d . . .
H324 H -0.2157 0.5740 0.4319 0.040 Uiso 1 1 calc R . .
C325 C -0.1663(2) 0.4447(2) 0.4585(2) 0.0312(8) Uani 1 1 d . . .
H325 H -0.2240 0.4296 0.4813 0.037 Uiso 1 1 calc R . .
C326 C -0.0874(2) 0.3811(2) 0.4547(2) 0.0265(7) Uani 1 1 d . . .
H326 H -0.0910 0.3228 0.4755 0.032 Uiso 1 1 calc R . .
C411 C 0.2121(2) 0.0969(2) 0.2446(2) 0.0263(7) Uani 1 1 d . . .
C412 C 0.2921(3) 0.0872(3) 0.1943(2) 0.0376(9) Uani 1 1 d . . .
H412 H 0.3347 0.0335 0.1972 0.045 Uiso 1 1 calc R . .
C413 C 0.3102(3) 0.1543(3) 0.1404(2) 0.0457(10) Uani 1 1 d . . .
H413 H 0.3660 0.1477 0.1078 0.055 Uiso 1 1 calc R . .
C414 C 0.2465(3) 0.2315(3) 0.1341(2) 0.0441(10) Uani 1 1 d . . .
H414 H 0.2582 0.2775 0.0964 0.053 Uiso 1 1 calc R . .
C415 C 0.1659(3) 0.2421(3) 0.1824(2) 0.0396(9) Uani 1 1 d . . .
H415 H 0.1224 0.2951 0.1778 0.048 Uiso 1 1 calc R . .
C416 C 0.1489(2) 0.1747(2) 0.2378(2) 0.0290(7) Uani 1 1 d . . .
H416 H 0.0938 0.1819 0.2711 0.035 Uiso 1 1 calc R . .
C421 C 0.2548(2) -0.2225(2) 0.3329(2) 0.0258(7) Uani 1 1 d . . .
C422 C 0.3498(2) -0.2314(3) 0.3096(2) 0.0369(9) Uani 1 1 d . . .
H422 H 0.3792 -0.1804 0.2959 0.044 Uiso 1 1 calc R . .
C423 C 0.4021(3) -0.3156(3) 0.3062(3) 0.0455(10) Uani 1 1 d . . .
H423 H 0.4673 -0.3219 0.2910 0.055 Uiso 1 1 calc R . .
C424 C 0.3586(3) -0.3900(3) 0.3251(3) 0.0467(10) Uani 1 1 d . . .
H424 H 0.3938 -0.4473 0.3222 0.056 Uiso 1 1 calc R . .
C425 C 0.2641(3) -0.3806(2) 0.3481(3) 0.0437(10) Uani 1 1 d . . .
H425 H 0.2344 -0.4316 0.3609 0.052 Uiso 1 1 calc R . .
C426 C 0.2120(3) -0.2973(2) 0.3528(2) 0.0342(8) Uani 1 1 d . . .
H426 H 0.1473 -0.2914 0.3695 0.041 Uiso 1 1 calc R . .
C511 C -0.1386(2) 0.2155(2) 0.21727(19) 0.0237(6) Uani 1 1 d . . .
C512 C -0.2038(3) 0.2346(2) 0.1536(2) 0.0361(8) Uani 1 1 d . . .
H512 H -0.2201 0.1882 0.1217 0.043 Uiso 1 1 calc R . .
C513 C -0.2448(3) 0.3208(3) 0.1369(3) 0.0464(10) Uani 1 1 d . . .
H513 H -0.2893 0.3335 0.0937 0.056 Uiso 1 1 calc R . .
C514 C -0.2213(3) 0.3884(3) 0.1827(3) 0.0451(10) Uani 1 1 d . . .
H514 H -0.2491 0.4476 0.1707 0.054 Uiso 1 1 calc R . .
C515 C -0.1574(3) 0.3703(2) 0.2459(2) 0.0373(8) Uani 1 1 d . . .
H515 H -0.1413 0.4169 0.2777 0.045 Uiso 1 1 calc R . .
C516 C -0.1166(2) 0.2839(2) 0.2632(2) 0.0271(7) Uani 1 1 d . . .
H516 H -0.0730 0.2715 0.3071 0.033 Uiso 1 1 calc R . .
C521 C -0.0158(2) -0.0817(2) 0.11528(19) 0.0255(7) Uani 1 1 d . . .
C522 C -0.0802(3) -0.0734(3) 0.0510(2) 0.0391(9) Uani 1 1 d . . .
H522 H -0.1323 -0.0273 0.0504 0.047 Uiso 1 1 calc R . .
C523 C -0.0696(3) -0.1311(3) -0.0120(2) 0.0497(11) Uani 1 1 d . . .
H523 H -0.1143 -0.1247 -0.0553 0.060 Uiso 1 1 calc R . .
C524 C 0.0062(3) -0.1981(3) -0.0118(2) 0.0447(10) Uani 1 1 d . . .
H524 H 0.0135 -0.2381 -0.0548 0.054 Uiso 1 1 calc R . .
C525 C 0.0716(3) -0.2069(3) 0.0512(2) 0.0432(10) Uani 1 1 d . . .
H525 H 0.1245 -0.2522 0.0508 0.052 Uiso 1 1 calc R . .
C526 C 0.0599(3) -0.1494(2) 0.1149(2) 0.0339(8) Uani 1 1 d . . .
H526 H 0.1041 -0.1565 0.1586 0.041 Uiso 1 1 calc R . .
H6 H -0.0327(12) 0.1306(13) 0.4740(19) 0.041 Uiso 1 1 d D . .
H81 H 0.402(5) 0.515(5) 0.615(3) 0.041 Uiso 0.50 1 d PD B 1

loop_
_atom_site_aniso_label
_atom_site_aniso_U_11
_atom_site_aniso_U_22
_atom_site_aniso_U_33
_atom_site_aniso_U_23
_atom_site_aniso_U_13
_atom_site_aniso_U_12
Er1 0.01444(6) 0.01425(7) 0.01712(7) -0.00034(5) 0.00129(5) -0.00208(5)
Er2 0.01562(6) 0.01528(7) 0.01374(7) -0.00003(5) 0.00027(5) -0.00238(5)
S1 0.0210(4) 0.0268(4) 0.0427(5) 0.0004(4) 0.0095(3) -0.0023(3)
S2 0.0195(4) 0.0383(5) 0.0454(6) -0.0129(4) 0.0057(4) -0.0092(3)
O1 0.0180(10) 0.0176(10) 0.0213(11) 0.0004(8) 0.0006(8) -0.0007(8)
O2 0.0204(10) 0.0207(10) 0.0179(11) -0.0039(8) 0.0015(8) -0.0066(8)
O6 0.0157(9) 0.0140(9) 0.0173(10) 0.0011(8) -0.0008(8) -0.0010(7)
O31 0.0205(10) 0.0223(11) 0.0217(11) 0.0015(9) 0.0011(8) -0.0030(8)
O32 0.0216(10) 0.0171(10) 0.0321(13) 0.0057(9) 0.0052(9) -0.0025(8)
O41 0.0172(10) 0.0239(11) 0.0178(11) -0.0038(8) 0.0038(8) -0.0052(8)
O42 0.0204(10) 0.0241(11) 0.0233(12) 0.0008(9) 0.0020(9) -0.0017(8)
O51 0.0270(11) 0.0219(11) 0.0140(10) 0.0008(8) -0.0019(8) -0.0029(9)
O52 0.0282(11) 0.0232(11) 0.0146(11) -0.0014(8) -0.0002(8) -0.0028(9)
N11 0.0151(11) 0.0214(13) 0.0266(14) -0.0012(11) 0.0016(10) -0.0013(10)
N12 0.0210(13) 0.0297(16) 0.050(2) -0.0004(14) 0.0081(13) 0.0022(11)
N21 0.0191(12) 0.0163(12) 0.0270(14) -0.0032(10) 0.0016(10) 0.0016(10)
N22 0.0300(15) 0.0369(17) 0.0414(19) -0.0089(14) -0.0017(13) -0.0109(13)
C11 0.0179(14) 0.0213(15) 0.0207(16) -0.0030(12) -0.0021(11) -0.0015(11)
C12 0.0191(15) 0.0265(17) 0.0351(19) -0.0010(14) -0.0013(13) 0.0025(12)
C13 0.0281(17) 0.0264(18) 0.041(2) 0.0029(15) 0.0028(15) 0.0081(14)
C14 0.0308(17) 0.0234(17) 0.036(2) 0.0043(14) 0.0003(15) 0.0046(13)
C15 0.0242(15) 0.0213(15) 0.0236(16) 0.0038(12) 0.0020(12) -0.0008(12)
C16 0.0207(14) 0.0192(14) 0.0158(14) 0.0005(11) -0.0050(11) -0.0008(11)
C21 0.0194(14) 0.0169(14) 0.0213(16) -0.0009(12) -0.0025(11) 0.0009(11)
C22 0.0260(16) 0.0247(16) 0.0281(18) -0.0034(13) -0.0041(13) -0.0064(13)
C23 0.044(2) 0.0327(19) 0.0286(19) -0.0127(15) -0.0020(15) -0.0136(16)
C24 0.046(2) 0.0332(19) 0.0227(18) -0.0115(15) 0.0075(15) -0.0093(16)
C25 0.0293(16) 0.0227(16) 0.0235(17) -0.0018(13) 0.0049(13) -0.0066(13)
C26 0.0199(14) 0.0178(14) 0.0186(15) 0.0000(11) 0.0003(11) -0.0018(11)
C31 0.0161(13) 0.0185(14) 0.0223(16) -0.0053(12) 0.0016(11) -0.0035(11)
C32 0.0216(14) 0.0186(14) 0.0184(15) -0.0027(12) 0.0014(11) -0.0027(11)
C33 0.0298(16) 0.0160(15) 0.0284(18) 0.0015(12) 0.0061(13) -0.0025(12)
C41 0.0194(14) 0.0300(17) 0.0173(15) -0.0004(12) 0.0024(11) -0.0084(12)
C42 0.0231(15) 0.0239(16) 0.0237(17) -0.0019(13) -0.0015(12) -0.0012(12)
C43 0.0287(16) 0.0277(17) 0.0242(17) -0.0020(13) 0.0078(13) -0.0039(13)
C51 0.0180(13) 0.0229(15) 0.0197(15) 0.0018(12) -0.0011(11) -0.0031(11)
C52 0.0247(15) 0.0243(16) 0.0165(15) -0.0039(12) -0.0002(12) -0.0062(12)
C53 0.0341(17) 0.0274(17) 0.0166(15) -0.0003(13) -0.0038(13) -0.0044(14)
C61 0.090(4) 0.059(3) 0.038(3) 0.004(2) -0.008(3) 0.019(3)
C62 0.071(4) 0.087(4) 0.053(3) 0.020(3) 0.004(3) 0.013(3)
C63 0.073(3) 0.057(3) 0.060(3) 0.011(3) -0.011(3) -0.004(3)
C64 0.065(3) 0.050(3) 0.047(3) 0.000(2) -0.003(2) 0.006(2)
C65 0.069(3) 0.060(3) 0.051(3) 0.004(2) 0.002(2) -0.002(3)
C66 0.091(4) 0.052(3) 0.059(3) 0.005(2) -0.016(3) -0.006(3)
C67 0.173(8) 0.102(5) 0.051(4) -0.012(4) -0.004(4) 0.028(5)
C71 0.077(4) 0.110(5) 0.056(3) -0.006(3) -0.014(3) -0.023(4)
C72 0.042(2) 0.054(3) 0.061(3) 0.007(2) -0.010(2) -0.009(2)
C73 0.054(3) 0.061(3) 0.062(3) 0.015(2) -0.023(2) -0.010(2)
C74 0.065(3) 0.112(5) 0.051(3) -0.025(3) -0.003(3) -0.003(3)
C75 0.054(3) 0.168(7) 0.064(4) -0.027(4) -0.007(3) 0.007(4)
C76 0.032(3) 0.252(10) 0.141(7) -0.121(7) 0.008(3) -0.020(4)
C77 0.160(6) 0.114(5) 0.088(5) -0.045(4) -0.033(4) 0.009(5)
C81 0.038(2) 0.039(2) 0.087(4) 0.014(2) 0.010(2) 0.0007(19)
C82 0.040(2) 0.043(3) 0.104(4) 0.020(3) 0.013(3) -0.0060(19)
C83 0.046(3) 0.040(2) 0.090(4) 0.008(2) 0.009(2) 0.000(2)
C84 0.043(5) 0.047(5) 0.047(5) -0.001(4) 0.004(4) -0.011(4)
C311 0.0252(15) 0.0213(15) 0.0251(17) 0.0000(13) 0.0047(13) -0.0065(12)
C312 0.0292(17) 0.0289(18) 0.034(2) 0.0057(15) 0.0092(14) -0.0050(14)
C313 0.042(2) 0.044(2) 0.037(2) 0.0110(18) 0.0118(17) -0.0125(17)
C314 0.0228(18) 0.064(3) 0.053(3) 0.010(2) 0.0145(17) -0.0055(17)
C315 0.0273(19) 0.055(3) 0.055(3) 0.011(2) 0.0138(18) 0.0018(17)
C316 0.0245(16) 0.0304(18) 0.043(2) 0.0060(16) 0.0070(15) -0.0017(14)
C321 0.0235(15) 0.0215(15) 0.0178(15) -0.0028(12) 0.0020(12) -0.0024(12)
C322 0.0311(17) 0.0205(16) 0.0255(17) 0.0009(13) 0.0027(13) -0.0043(13)
C323 0.0367(18) 0.0194(16) 0.0329(19) 0.0023(14) 0.0026(15) 0.0023(13)
C324 0.0295(17) 0.0293(18) 0.039(2) -0.0022(15) 0.0035(15) 0.0087(14)
C325 0.0241(16) 0.0319(18) 0.036(2) 0.0015(15) 0.0069(14) -0.0002(14)
C326 0.0268(16) 0.0227(16) 0.0298(18) 0.0029(13) 0.0036(13) -0.0037(13)
C411 0.0257(16) 0.0337(18) 0.0219(17) -0.0050(14) 0.0043(13) -0.0115(14)
C412 0.042(2) 0.040(2) 0.033(2) -0.0029(16) 0.0140(16) -0.0124(17)
C413 0.061(3) 0.047(2) 0.031(2) 0.0041(18) 0.0134(19) -0.014(2)
C414 0.064(3) 0.045(2) 0.028(2) 0.0067(17) 0.0006(18) -0.025(2)
C415 0.058(2) 0.0317(19) 0.031(2) 0.0032(16) -0.0118(18) -0.0128(18)
C416 0.0336(18) 0.0295(18) 0.0258(18) -0.0031(14) -0.0032(14) -0.0102(14)
C421 0.0257(16) 0.0244(16) 0.0257(17) -0.0022(13) -0.0020(13) 0.0023(13)
C422 0.0255(17) 0.039(2) 0.046(2) -0.0095(17) 0.0029(16) -0.0003(15)
C423 0.0321(19) 0.042(2) 0.059(3) -0.012(2) 0.0002(18) 0.0102(17)
C424 0.049(2) 0.033(2) 0.053(3) -0.0059(19) -0.005(2) 0.0132(18)
C425 0.055(2) 0.0273(19) 0.049(3) -0.0022(17) 0.0022(19) -0.0033(17)
C426 0.0370(19) 0.0293(18) 0.036(2) -0.0013(15) -0.0013(16) -0.0035(15)
C511 0.0239(15) 0.0251(16) 0.0216(16) 0.0011(13) -0.0001(12) -0.0022(12)
C512 0.044(2) 0.0324(19) 0.030(2) -0.0009(15) -0.0111(16) 0.0022(16)
C513 0.051(2) 0.045(2) 0.038(2) 0.0053(18) -0.0175(19) 0.0131(19)
C514 0.055(2) 0.029(2) 0.045(2) 0.0069(17) -0.0061(19) 0.0118(18)
C515 0.046(2) 0.0248(18) 0.040(2) -0.0018(16) -0.0040(17) -0.0013(16)
C516 0.0314(17) 0.0231(16) 0.0264(17) 0.0021(13) -0.0028(13) -0.0023(13)
C521 0.0359(17) 0.0262(16) 0.0153(15) -0.0024(13) 0.0038(13) -0.0070(14)
C522 0.049(2) 0.043(2) 0.0257(19) -0.0099(16) -0.0070(16) -0.0035(18)
C523 0.069(3) 0.058(3) 0.026(2) -0.0161(19) -0.0059(19) -0.018(2)
C524 0.069(3) 0.042(2) 0.026(2) -0.0153(17) 0.0155(19) -0.017(2)
C525 0.057(2) 0.035(2) 0.035(2) -0.0087(17) 0.0199(19) 0.0026(18)
C526 0.042(2) 0.036(2) 0.0234(18) -0.0010(15) 0.0061(15) -0.0035(16)

loop_
_atom_type_symbol
_atom_type_description
_atom_type_scat_dispersion_real
_atom_type_scat_dispersion_imag
_atom_type_scat_source
C C 0.0033 0.0016 'International Tables Vol C Tables 4.2.6.8 and 6.1.1.4'
H H 0.0000 0.0000 'International Tables Vol C Tables 4.2.6.8 and 6.1.1.4'
Er Er -0.2586 4.9576 'International Tables Vol C Tables 4.2.6.8 and 6.1.1.4'
N N 0.0061 0.0033 'International Tables Vol C Tables 4.2.6.8 and 6.1.1.4'
O O 0.0106 0.0060 'International Tables Vol C Tables 4.2.6.8 and 6.1.1.4'
S S 0.1246 0.1234 'International Tables Vol C Tables 4.2.6.8 and 6.1.1.4'

loop_
_geom_angle_atom_site_label_1
_geom_angle_atom_site_label_2
_geom_angle_atom_site_label_3
_geom_angle
_geom_angle_site_symmetry_1
_geom_angle_site_symmetry_3
O32 Er1 O31 74.73(7) . .
O32 Er1 O6 78.87(7) . .
O31 Er1 O6 140.29(7) . .
O32 Er1 O41 100.27(8) . .
O31 Er1 O41 86.49(7) . .
O6 Er1 O41 69.57(7) . .
O32 Er1 O1 144.17(7) . .
O31 Er1 O1 140.83(7) . .
O6 Er1 O1 71.99(7) . .
O41 Er1 O1 88.82(7) . .
O32 Er1 O2 81.57(8) . .
O31 Er1 O2 134.17(7) . .
O6 Er1 O2 68.43(7) . .
O41 Er1 O2 136.70(7) . .
O1 Er1 O2 68.72(7) . .
O32 Er1 N11 147.73(8) . .
O31 Er1 N11 73.02(8) . .
O6 Er1 N11 127.42(7) . .
O41 Er1 N11 76.76(8) . .
O1 Er1 N11 68.06(7) . .
O2 Er1 N11 122.86(8) . .
O32 Er1 N21 92.58(8) . .
O31 Er1 N21 74.94(8) . .
O6 Er1 N21 135.86(7) . .
O41 Er1 N21 153.81(7) . .
O1 Er1 N21 94.02(8) . .
O2 Er1 N21 67.49(7) . .
N11 Er1 N21 80.20(8) . .
O32 Er1 Er2 102.95(5) . 2_556
O31 Er1 Er2 175.58(5) . 2_556
O6 Er1 Er2 41.32(5) . 2_556
O41 Er1 Er2 97.68(5) . 2_556
O1 Er1 Er2 41.25(5) . 2_556
O2 Er1 Er2 41.41(5) . 2_556
N11 Er1 Er2 109.30(6) . 2_556
N21 Er1 Er2 101.57(6) . 2_556
O32 Er1 Er2 97.20(6) . .
O31 Er1 Er2 121.49(5) . .
O6 Er1 Er2 34.44(5) . .
O41 Er1 Er2 36.98(5) . .
O1 Er1 Er2 69.76(5) . .
O2 Er1 Er2 99.73(5) . .
N11 Er1 Er2 98.55(6) . .
N21 Er1 Er2 162.64(6) . .
Er2 Er1 Er2 62.281(4) 2_556 .
O52 Er2 O51 73.28(7) . .
O52 Er2 O6 147.51(7) . .
O51 Er2 O6 81.27(7) . .
O52 Er2 O42 77.06(7) . .
O51 Er2 O42 138.69(7) . .
O6 Er2 O42 112.11(7) . .
O52 Er2 O1 117.16(7) . 2_556
O51 Er2 O1 79.67(7) . 2_556
O6 Er2 O1 76.53(7) . 2_556
O42 Er2 O1 140.46(7) . 2_556
O52 Er2 O2 78.92(7) . 2_556
O51 Er2 O2 121.38(7) . 2_556
O6 Er2 O2 132.62(7) . 2_556
O42 Er2 O2 79.18(7) . 2_556
O1 Er2 O2 68.92(7) 2_556 2_556
O52 Er2 O6 140.09(7) . 2_556
O51 Er2 O6 143.13(7) . 2_556
O6 Er2 O6 71.10(7) . 2_556
O42 Er2 O6 76.01(7) . 2_556
O1 Er2 O6 70.65(7) 2_556 2_556
O2 Er2 O6 67.51(7) 2_556 2_556
O52 Er2 O41 86.76(7) . .
O51 Er2 O41 79.05(7) . .
O6 Er2 O41 68.56(7) . .
O42 Er2 O41 71.13(7) . .
O1 Er2 O41 141.29(7) 2_556 .
O2 Er2 O41 149.27(7) 2_556 .
O6 Er2 O41 111.30(7) 2_556 .
O52 Er2 Er1 118.96(5) . 2_556
O51 Er2 Er1 120.02(5) . 2_556
O6 Er2 Er1 91.10(5) . 2_556
O42 Er2 Er1 99.30(5) . 2_556
O1 Er2 Er1 41.16(5) 2_556 2_556
O2 Er2 Er1 41.75(5) 2_556 2_556
O6 Er2 Er1 39.78(4) 2_556 2_556
O41 Er2 Er1 150.57(5) . 2_556
O52 Er2 Er1 122.59(5) . .
O51 Er2 Er1 86.55(5) . .
O6 Er2 Er1 34.22(5) . .
O42 Er2 Er1 85.82(5) . .
O1 Er2 Er1 110.73(5) 2_556 .
O2 Er2 Er1 150.26(5) 2_556 .
O6 Er2 Er1 84.07(5) 2_556 .
O41 Er2 Er1 36.14(5) . .
Er1 Er2 Er1 117.718(4) 2_556 .
O52 Er2 Er2 171.51(5) . 2_556
O51 Er2 Er2 113.95(5) . 2_556
O6 Er2 Er2 36.08(5) . 2_556
O42 Er2 Er2 94.46(5) . 2_556
O1 Er2 Er2 69.66(5) 2_556 2_556
O2 Er2 Er2 99.94(5) 2_556 2_556
O6 Er2 Er2 35.02(5) 2_556 2_556
O41 Er2 Er2 90.25(5) . 2_556
Er1 Er2 Er2 62.179(4) 2_556 2_556
Er1 Er2 Er2 55.540(4) . 2_556
N12 S1 N11 99.69(14) . .
N22 S2 N21 100.33(14) . .
C16 O1 Er1 120.23(17) . .
C16 O1 Er2 140.60(18) . 2_556
Er1 O1 Er2 97.59(7) . 2_556
C26 O2 Er2 137.73(18) . 2_556
C26 O2 Er1 119.68(17) . .
Er2 O2 Er1 96.84(7) 2_556 .
Er1 O6 Er2 111.34(8) . .
Er1 O6 Er2 98.90(7) . 2_556
Er2 O6 Er2 108.90(7) . 2_556
Er1 O6 H6 110.0(15) . .
Er2 O6 H6 111.6(16) . .
Er2 O6 H6 115(2) 2_556 .
C31 O31 Er1 134.86(18) . .
C32 O32 Er1 137.75(19) . .
C41 O41 Er1 132.32(17) . .
C41 O41 Er2 118.68(17) . .
Er1 O41 Er2 106.88(8) . .
C42 O42 Er2 128.8(2) . .
C51 O51 Er2 136.17(19) . .
C52 O52 Er2 136.4(2) . .
C11 N11 S1 106.4(2) . .
C11 N11 Er1 111.80(18) . .
S1 N11 Er1 140.39(14) . .
C12 N12 S1 108.0(2) . .
C21 N21 S2 106.1(2) . .
C21 N21 Er1 111.03(18) . .
S2 N21 Er1 141.36(14) . .
C22 N22 S2 107.4(2) . .
N11 C11 C16 122.4(3) . .
N11 C11 C12 114.1(3) . .
C16 C11 C12 123.5(3) . .
N12 C12 C13 129.3(3) . .
N12 C12 C11 111.9(3) . .
C13 C12 C11 118.8(3) . .
C14 C13 C12 116.7(3) . .
C14 C13 H13 121.7 . .
C12 C13 H13 121.7 . .
C13 C14 C15 124.6(3) . .
C13 C14 H14 117.7 . .
C15 C14 H14 117.7 . .
C16 C15 C14 120.3(3) . .
C16 C15 H15 119.9 . .
C14 C15 H15 119.9 . .
O1 C16 C15 127.8(3) . .
O1 C16 C11 116.1(3) . .
C15 C16 C11 116.1(3) . .
N21 C21 C26 122.2(3) . .
N21 C21 C22 114.2(3) . .
C26 C21 C22 123.6(3) . .
N22 C22 C23 129.1(3) . .
N22 C22 C21 111.9(3) . .
C23 C22 C21 119.0(3) . .
C24 C23 C22 117.0(3) . .
C24 C23 H23 121.5 . .
C22 C23 H23 121.5 . .
C23 C24 C25 124.1(3) . .
C23 C24 H24 117.9 . .
C25 C24 H24 117.9 . .
C26 C25 C24 120.6(3) . .
C26 C25 H25 119.7 . .
C24 C25 H25 119.7 . .
O2 C26 C25 127.5(3) . .
O2 C26 C21 116.7(3) . .
C25 C26 C21 115.7(3) . .
O31 C31 C33 124.3(3) . .
O31 C31 C311 116.3(3) . .
C33 C31 C311 119.3(3) . .
O32 C32 C33 123.7(3) . .
O32 C32 C321 116.0(3) . .
C33 C32 C321 120.3(3) . .
C32 C33 C31 124.2(3) . .
C32 C33 H33 117.9 . .
C31 C33 H33 117.9 . .
O41 C41 C43 122.3(3) . .
O41 C41 C411 116.9(3) . .
C43 C41 C411 120.7(3) . .
O42 C42 C43 124.4(3) . .
O42 C42 C421 117.8(3) . .
C43 C42 C421 117.8(3) . .
C41 C43 C42 123.7(3) . .
C41 C43 H43 118.1 . .
C42 C43 H43 118.1 . .
O51 C51 C53 124.6(3) . .
O51 C51 C511 116.4(3) . .
C53 C51 C511 119.0(3) . .
O52 C52 C53 124.7(3) . .
O52 C52 C521 116.1(3) . .
C53 C52 C521 119.1(3) . .
C52 C53 C51 123.1(3) . .
C52 C53 H53 118.4 . .
C51 C53 H53 118.4 . .
C62 C61 C66 117.7(5) . .
C62 C61 C67 121.0(6) . .
C66 C61 C67 121.4(6) . .
C63 C62 C61 121.0(5) . .
C63 C62 H62 119.5 . .
C61 C62 H62 119.5 . .
C64 C63 C62 120.1(5) . .
C64 C63 H63 120.0 . .
C62 C63 H63 120.0 . .
C65 C64 C63 120.9(5) . .
C65 C64 H64 119.6 . .
C63 C64 H64 119.6 . .
C64 C65 C66 119.4(5) . .
C64 C65 H65 120.3 . .
C66 C65 H65 120.3 . .
C65 C66 C61 121.0(5) . .
C65 C66 H66 119.5 . .
C61 C66 H66 119.5 . .
C61 C67 H67A 109.5 . .
C61 C67 H67B 109.5 . .
H67A C67 H67B 109.5 . .
C61 C67 H67C 109.5 . .
H67A C67 H67C 109.5 . .
H67B C67 H67C 109.5 . .
C72 C71 C76 118.1(6) . .
C72 C71 C77 120.5(6) . .
C76 C71 C77 121.2(6) . .
C71 C72 C73 119.2(5) . .
C71 C72 H72 120.4 . .
C73 C72 H72 120.4 . .
C74 C73 C72 122.1(5) . .
C74 C73 H73 118.9 . .
C72 C73 H73 118.9 . .
C73 C74 C75 119.2(5) . .
C73 C74 H74 120.4 . .
C75 C74 H74 120.4 . .
C76 C75 C74 116.8(6) . .
C76 C75 H75 121.6 . .
C74 C75 H75 121.6 . .
C71 C76 C75 123.6(5) . .
C71 C76 H76 118.2 . .
C75 C76 H76 118.2 . .
C71 C77 H77A 109.5 . .
C71 C77 H77B 109.5 . .
H77A C77 H77B 109.5 . .
C71 C77 H77C 109.5 . .
H77A C77 H77C 109.5 . .
H77B C77 H77C 109.5 . .
C83 C81 C82 117.5(5) 2_666 .
C83 C81 C84 116.6(5) 2_666 .
C82 C81 C84 125.6(5) . .
C83 C81 H81 120(3) 2_666 .
C82 C81 H81 123(3) . .
C81 C82 C83 122.4(4) . .
C81 C82 H82 118.8 . .
C83 C82 H82 118.8 . .
C81 C83 C82 120.1(5) 2_666 .
C81 C83 H83 119.9 2_666 .
C82 C83 H83 119.9 . .
C81 C84 H84A 109.5 . .
C81 C84 H84B 109.5 . .
H84A C84 H84B 109.5 . .
C81 C84 H84C 109.5 . .
H84A C84 H84C 109.5 . .
H84B C84 H84C 109.5 . .
C316 C311 C312 118.1(3) . .
C316 C311 C31 119.5(3) . .
C312 C311 C31 122.4(3) . .
C313 C312 C311 120.2(3) . .
C313 C312 H312 119.9 . .
C311 C312 H312 119.9 . .
C314 C313 C312 120.6(4) . .
C314 C313 H313 119.7 . .
C312 C313 H313 119.7 . .
C315 C314 C313 119.2(3) . .
C315 C314 H314 120.4 . .
C313 C314 H314 120.4 . .
C314 C315 C316 120.6(4) . .
C314 C315 H315 119.7 . .
C316 C315 H315 119.7 . .
C315 C316 C311 121.3(3) . .
C315 C316 H316 119.3 . .
C311 C316 H316 119.3 . .
C322 C321 C326 118.5(3) . .
C322 C321 C32 122.9(3) . .
C326 C321 C32 118.6(3) . .
C323 C322 C321 120.7(3) . .
C323 C322 H322 119.7 . .
C321 C322 H322 119.7 . .
C324 C323 C322 120.2(3) . .
C324 C323 H323 119.9 . .
C322 C323 H323 119.9 . .
C323 C324 C325 119.8(3) . .
C323 C324 H324 120.1 . .
C325 C324 H324 120.1 . .
C326 C325 C324 120.2(3) . .
C326 C325 H325 119.9 . .
C324 C325 H325 119.9 . .
C325 C326 C321 120.7(3) . .
C325 C326 H326 119.7 . .
C321 C326 H326 119.7 . .
C416 C411 C412 118.8(3) . .
C416 C411 C41 118.2(3) . .
C412 C411 C41 123.0(3) . .
C413 C412 C411 121.0(4) . .
C413 C412 H412 119.5 . .
C411 C412 H412 119.5 . .
C412 C413 C414 119.6(4) . .
C412 C413 H413 120.2 . .
C414 C413 H413 120.2 . .
C415 C414 C413 120.5(4) . .
C415 C414 H414 119.8 . .
C413 C414 H414 119.8 . .
C414 C415 C416 119.7(4) . .
C414 C415 H415 120.2 . .
C416 C415 H415 120.2 . .
C411 C416 C415 120.5(3) . .
C411 C416 H416 119.8 . .
C415 C416 H416 119.8 . .
C422 C421 C426 119.9(3) . .
C422 C421 C42 121.6(3) . .
C426 C421 C42 118.5(3) . .
C421 C422 C423 119.9(4) . .
C421 C422 H422 120.0 . .
C423 C422 H422 120.0 . .
C424 C423 C422 119.9(4) . .
C424 C423 H423 120.0 . .
C422 C423 H423 120.0 . .
C425 C424 C423 119.8(4) . .
C425 C424 H424 120.1 . .
C423 C424 H424 120.1 . .
C424 C425 C426 120.7(4) . .
C424 C425 H425 119.6 . .
C426 C425 H425 119.6 . .
C425 C426 C421 119.8(3) . .
C425 C426 H426 120.1 . .
C421 C426 H426 120.1 . .
C516 C511 C512 118.9(3) . .
C516 C511 C51 119.5(3) . .
C512 C511 C51 121.6(3) . .
C513 C512 C511 120.1(3) . .
C513 C512 H512 119.9 . .
C511 C512 H512 119.9 . .
C514 C513 C512 120.3(4) . .
C514 C513 H513 119.8 . .
C512 C513 H513 119.8 . .
C513 C514 C515 120.0(3) . .
C513 C514 H514 120.0 . .
C515 C514 H514 120.0 . .
C514 C515 C516 119.9(3) . .
C514 C515 H515 120.1 . .
C516 C515 H515 120.1 . .
C511 C516 C515 120.8(3) . .
C511 C516 H516 119.6 . .
C515 C516 H516 119.6 . .
C526 C521 C522 118.5(3) . .
C526 C521 C52 119.8(3) . .
C522 C521 C52 121.6(3) . .
C523 C522 C521 121.2(4) . .
C523 C522 H522 119.4 . .
C521 C522 H522 119.4 . .
C524 C523 C522 119.8(4) . .
C524 C523 H523 120.1 . .
C522 C523 H523 120.1 . .
C523 C524 C525 120.0(3) . .
C523 C524 H524 120.0 . .
C525 C524 H524 120.0 . .
C524 C525 C526 119.9(4) . .
C524 C525 H525 120.0 . .
C526 C525 H525 120.0 . .
C521 C526 C525 120.6(4) . .
C521 C526 H526 119.7 . .
C525 C526 H526 119.7 . .

loop_
_geom_bond_atom_site_label_1
_geom_bond_atom_site_label_2
_geom_bond_distance
_geom_bond_site_symmetry_2
Er1 O32 2.233(2) .
Er1 O31 2.299(2) .
Er1 O6 2.2997(18) .
Er1 O41 2.347(2) .
Er1 O1 2.358(2) .
Er1 O2 2.381(2) .
Er1 N11 2.509(2) .
Er1 N21 2.533(3) .
Er1 Er2 3.55074(18) 2_556
Er1 Er2 3.80869(18) .
Er2 O52 2.278(2) .
Er2 O51 2.295(2) .
Er2 O6 2.3123(19) .
Er2 O42 2.349(2) .
Er2 O1 2.3619(19) 2_556
Er2 O2 2.3653(19) 2_556
Er2 O6 2.373(2) 2_556
Er2 O41 2.3940(19) .
Er2 Er1 3.55072(19) 2_556
Er2 Er2 3.8122(3) 2_556
S1 N12 1.609(3) .
S1 N11 1.630(2) .
S2 N22 1.613(3) .
S2 N21 1.626(3) .
O1 C16 1.338(3) .
O1 Er2 2.3618(19) 2_556
O2 C26 1.328(3) .
O2 Er2 2.3654(19) 2_556
O6 Er2 2.373(2) 2_556
O6 H6 0.820(16) .
O31 C31 1.273(4) .
O32 C32 1.270(3) .
O41 C41 1.317(3) .
O42 C42 1.252(4) .
O51 C51 1.271(4) .
O52 C52 1.271(4) .
N11 C11 1.340(4) .
N12 C12 1.346(4) .
N21 C21 1.352(4) .
N22 C22 1.359(4) .
C11 C16 1.420(4) .
C11 C12 1.427(4) .
C12 C13 1.422(5) .
C13 C14 1.363(5) .
C13 H13 0.9500 .
C14 C15 1.427(4) .
C14 H14 0.9500 .
C15 C16 1.376(4) .
C15 H15 0.9500 .
C21 C26 1.416(4) .
C21 C22 1.425(4) .
C22 C23 1.413(5) .
C23 C24 1.359(5) .
C23 H23 0.9500 .
C24 C25 1.430(4) .
C24 H24 0.9500 .
C25 C26 1.376(4) .
C25 H25 0.9500 .
C31 C33 1.404(4) .
C31 C311 1.501(4) .
C32 C33 1.397(4) .
C32 C321 1.503(4) .
C33 H33 0.9500 .
C41 C43 1.385(4) .
C41 C411 1.481(4) .
C42 C43 1.429(4) .
C42 C421 1.498(4) .
C43 H43 0.9500 .
C51 C53 1.395(4) .
C51 C511 1.503(4) .
C52 C53 1.394(4) .
C52 C521 1.507(4) .
C53 H53 0.9500 .
C61 C62 1.390(8) .
C61 C66 1.391(8) .
C61 C67 1.506(7) .
C62 C63 1.375(7) .
C62 H62 0.9500 .
C63 C64 1.366(7) .
C63 H63 0.9500 .
C64 C65 1.360(7) .
C64 H64 0.9500 .
C65 C66 1.391(7) .
C65 H65 0.9500 .
C66 H66 0.9500 .
C67 H67A 0.9800 .
C67 H67B 0.9800 .
C67 H67C 0.9800 .
C71 C72 1.335(7) .
C71 C76 1.367(8) .
C71 C77 1.480(8) .
C72 C73 1.447(6) .
C72 H72 0.9500 .
C73 C74 1.314(7) .
C73 H73 0.9500 .
C74 C75 1.409(7) .
C74 H74 0.9500 .
C75 C76 1.393(8) .
C75 H75 0.9500 .
C76 H76 0.9500 .
C77 H77A 0.9800 .
C77 H77B 0.9800 .
C77 H77C 0.9800 .
C81 C83 1.373(6) 2_666
C81 C82 1.384(7) .
C81 C84 1.607(9) .
C81 H81 0.940(19) .
C82 C83 1.394(7) .
C82 H82 0.9500 .
C83 C81 1.373(6) 2_666
C83 H83 0.9500 .
C84 H84A 0.9800 .
C84 H84B 0.9800 .
C84 H84C 0.9800 .
C311 C316 1.393(5) .
C311 C312 1.400(5) .
C312 C313 1.392(5) .
C312 H312 0.9500 .
C313 C314 1.390(5) .
C313 H313 0.9500 .
C314 C315 1.374(6) .
C314 H314 0.9500 .
C315 C316 1.379(5) .
C315 H315 0.9500 .
C316 H316 0.9500 .
C321 C322 1.396(4) .
C321 C326 1.396(4) .
C322 C323 1.384(4) .
C322 H322 0.9500 .
C323 C324 1.381(5) .
C323 H323 0.9500 .
C324 C325 1.387(5) .
C324 H324 0.9500 .
C325 C326 1.382(4) .
C325 H325 0.9500 .
C326 H326 0.9500 .
C411 C416 1.390(5) .
C411 C412 1.398(5) .
C412 C413 1.379(5) .
C412 H412 0.9500 .
C413 C414 1.387(6) .
C413 H413 0.9500 .
C414 C415 1.384(6) .
C414 H414 0.9500 .
C415 C416 1.394(5) .
C415 H415 0.9500 .
C416 H416 0.9500 .
C421 C422 1.389(5) .
C421 C426 1.390(5) .
C422 C423 1.399(5) .
C422 H422 0.9500 .
C423 C424 1.386(6) .
C423 H423 0.9500 .
C424 C425 1.381(6) .
C424 H424 0.9500 .
C425 C426 1.388(5) .
C425 H425 0.9500 .
C426 H426 0.9500 .
C511 C516 1.382(4) .
C511 C512 1.397(5) .
C512 C513 1.384(5) .
C512 H512 0.9500 .
C513 C514 1.378(6) .
C513 H513 0.9500 .
C514 C515 1.378(5) .
C514 H514 0.9500 .
C515 C516 1.388(5) .
C515 H515 0.9500 .
C516 H516 0.9500 .
C521 C526 1.387(5) .
C521 C522 1.391(5) .
C522 C523 1.382(5) .
C522 H522 0.9500 .
C523 C524 1.381(6) .
C523 H523 0.9500 .
C524 C525 1.384(6) .
C524 H524 0.9500 .
C525 C526 1.390(5) .
C525 H525 0.9500 .
C526 H526 0.9500 .

loop_
_platon_squeeze_void_nr
_platon_squeeze_void_average_x
_platon_squeeze_void_average_y
_platon_squeeze_void_average_z
_platon_squeeze_void_volume
_platon_squeeze_void_count_electrons
_platon_squeeze_void_content
1 0.500 0.501 0.000 456 91 ' '
